data_2100158
loop_
_publ_author_name
'Stash, Adam I.'
'Tanaka, Kiyoaki'
'Shiozawa, Kazunari'
'Makino, Hitoshi'
'Tsirelson, Vladimir G.'

_publ_section_title
;
 Atomic interactions in ethylenebis(1-indenyl)zirconium dichloride as
 derived by experimental electron density analysis
;
_journal_coeditor_code BS5015
_journal_issue 4
_journal_name_full 'Acta Crystallographica Section B'
_journal_page_first 418
_journal_page_last 428
_journal_paper_doi 10.1107/S0108768105014114
_journal_volume 61
_journal_year 2005
_chemical_formula_moiety 'C20 H16 Cl2 Zr'
_chemical_formula_sum 'C20 H16 Cl2 Zr'
_chemical_formula_weight 418.45
_chemical_name_systematic
;
Ethylenebis(1-indenyl)zirconium dichloride
;
_space_group_IT_number 15
_symmetry_cell_setting monoclinic
_symmetry_space_group_name_Hall '-C 2yc'
_symmetry_space_group_name_H-M 'C 1 2/c 1'
_atom_sites_solution_hydrogens difmap
_atom_sites_solution_primary direct
_atom_sites_solution_secondary difmap
_audit_creation_method SHELXL-97
_cell_angle_alpha 90.00
_cell_angle_beta 121.850(10)
_cell_angle_gamma 90.00
_cell_formula_units_Z 4
_cell_length_a 15.3870(5)
_cell_length_b 10.5120(5)
_cell_length_c 11.9270(5)
_cell_measurement_reflns_used 40
_cell_measurement_temperature 100(2)
_cell_measurement_theta_max 35.0
_cell_measurement_theta_min 30.0
_cell_volume 1638.7(2)
_computing_structure_refinement 'SHELXL-97 (Sheldrick, 1997)'
_computing_structure_solution 'SHELXS-97 (Sheldrick, 1990)'
_diffrn_ambient_temperature 100(2)
_diffrn_measured_fraction_theta_full 0.770
_diffrn_measured_fraction_theta_max 0.770
_diffrn_measurement_device_type 'MacScience four-circle'
_diffrn_measurement_method \w/2\q?
_diffrn_radiation_monochromator graphite
_diffrn_radiation_source 'rotating anode'
_diffrn_radiation_type MoK\a
_diffrn_radiation_wavelength 0.71073
_diffrn_reflns_av_R_equivalents 0.0203
_diffrn_reflns_av_sigmaI/netI 0.0250
_diffrn_reflns_limit_h_max 28
_diffrn_reflns_limit_h_min -33
_diffrn_reflns_limit_k_max 18
_diffrn_reflns_limit_k_min -22
_diffrn_reflns_limit_l_max 25
_diffrn_reflns_limit_l_min -19
_diffrn_reflns_number 10224
_diffrn_reflns_theta_full 49.97
_diffrn_reflns_theta_max 49.97
_diffrn_reflns_theta_min 2.49
_diffrn_standards_decay_% 1.5
_diffrn_standards_interval_count 30
_diffrn_standards_number 3
_exptl_absorpt_coefficient_mu 0.992
_exptl_absorpt_correction_T_max 0.863
_exptl_absorpt_correction_T_min 0.861
_exptl_absorpt_correction_type sphere
_exptl_absorpt_process_details
;
Interpolation using  Int.Tab. Vol. C (1992) p. 523,Tab. 6.3.3.3
for values of muR in the range 0-2.5, and Int.Tab. Vol.II (1959)
p.302; Table 5.3.6 B for muR in the range 2.6-10.0.
The interpolation procedure of C.W.Dwiggins Jr (Acta Cryst.(1975)
A31,146-148) is used with some modification.
;
_exptl_crystal_colour colourless
_exptl_crystal_density_diffrn 1.696
_exptl_crystal_density_method 'not measured'
_exptl_crystal_description sphere
_exptl_crystal_F_000 840
_exptl_crystal_size_rad 0.09
_refine_diff_density_max 1.368
_refine_diff_density_min -1.442
_refine_ls_extinction_method none
_refine_ls_goodness_of_fit_ref 1.016
_refine_ls_hydrogen_treatment refall
_refine_ls_matrix_type full
_refine_ls_number_parameters 137
_refine_ls_number_reflns 6602
_refine_ls_number_restraints 0
_refine_ls_restrained_S_all 1.016
_refine_ls_R_factor_all 0.0339
_refine_ls_R_factor_gt 0.0298
_refine_ls_shift/su_max 0.002
_refine_ls_shift/su_mean 0.000
_refine_ls_structure_factor_coef Fsqd
_refine_ls_weighting_details 'calc w=1/[\s^2^(Fo^2^)+(0.0356P)^2^+1.3284P] where P=(Fo^2^+2Fc^2^)/3'
_refine_ls_weighting_scheme calc
_refine_ls_wR_factor_gt 0.0698
_refine_ls_wR_factor_ref 0.0721
_reflns_number_gt 6151
_reflns_number_total 6602
_reflns_threshold_expression >2sigma(I)
_cod_data_source_file bs5015.cif
_cod_data_source_block zrsh
_cod_depositor_comments
;
The following automatic conversions were performed:
'_symmetry_cell_setting' value 'Monoclinic' changed to 'monoclinic'
according to '/home/saulius/struct/CIF-dictionaries/cif_core.dic'
dictionary named 'cif_core.dic' version 2.4.1 from 2010-06-29.

Automatic conversion script
Id: cif_fix_enum 1527 2010-12-29 10:47:43Z saulius 

The following automatic conversions were performed:

'_symmetry_cell_setting' value 'Monoclinic' changed to 'monoclinic'
according to /home/saulius/struct/CIF-dictionaries/cif_core.dic
dictionary named 'cif_core.dic' version 2.4.1 from 2010-06-29.

Automatic conversion script
Id: cif_fix_values 1715 2011-07-08 13:25:40Z adriana 
;
_cod_original_sg_symbol_H-M 'C 2/c'
_cod_database_code 2100158

loop_
_symmetry_equiv_pos_as_xyz
'x, y, z'
'-x, y, -z+1/2'
'x+1/2, y+1/2, z'
'-x+1/2, y+1/2, -z+1/2'
'-x, -y, -z'
'x, -y, z-1/2'
'-x+1/2, -y+1/2, -z'
'x+1/2, -y+1/2, z-1/2'

loop_
_atom_site_label
_atom_site_fract_x
_atom_site_fract_y
_atom_site_fract_z
_atom_site_U_iso_or_equiv
_atom_site_adp_type
_atom_site_calc_flag
_atom_site_refinement_flags
_atom_site_occupancy
_atom_site_disorder_assembly
_atom_site_disorder_group
_atom_site_type_symbol
Zr 0.0000 0.271052(11) 0.2500 0.01012(2) Uani d S 1 . . Zr
Cl -0.136622(17) 0.42390(2) 0.18359(2) 0.01786(4) Uani d . 1 . . Cl
C1 -0.00110(7) 0.07448(8) 0.13263(9) 0.01541(12) Uani d . 1 . . C
C2 -0.09921(7) 0.13235(10) 0.05610(9) 0.01863(14) Uani d . 1 . . C
C3 -0.09025(8) 0.24789(10) 0.00163(9) 0.01878(15) Uani d . 1 . . C
C3A 0.01377(7) 0.26199(9) 0.04028(8) 0.01545(12) Uani d . 1 . . C
C4 0.06545(10) 0.35219(10) 0.00658(10) 0.02057(16) Uani d . 1 . . C
C5 0.16749(10) 0.33535(11) 0.05609(12) 0.02325(18) Uani d . 1 . . C
C6 0.22272(9) 0.23071(12) 0.13963(12) 0.02224(16) Uani d . 1 . . C
C7 0.17584(8) 0.14142(10) 0.17323(10) 0.01779(13) Uani d . 1 . . C
C7A 0.06909(7) 0.15477(8) 0.12271(8) 0.01380(11) Uani d . 1 . . C
C8 0.02332(10) -0.04865(9) 0.20705(11) 0.02108(16) Uani d . 1 . . C
H2 -0.1615(16) 0.102(2) 0.040(2) 0.029(5) Uiso d . 1 . . H
H3 -0.1394(15) 0.301(2) -0.047(2) 0.025(5) Uiso d . 1 . . H
H4 0.0289(15) 0.4190(19) -0.0500(19) 0.020(4) Uiso d . 1 . . H
H5 0.2021(18) 0.390(2) 0.038(2) 0.039(6) Uiso d . 1 . . H
H6 0.2965(17) 0.222(2) 0.169(2) 0.027(5) Uiso d . 1 . . H
H7 0.2130(16) 0.070(2) 0.222(2) 0.028(5) Uiso d . 1 . . H
H81 0.1003(15) -0.0621(19) 0.2686(19) 0.022(4) Uiso d . 1 . . H
H82 0.0010(15) -0.118(2) 0.1477(19) 0.026(5) Uiso d . 1 . . H

loop_
_atom_site_aniso_label
_atom_site_aniso_U_11
_atom_site_aniso_U_22
_atom_site_aniso_U_33
_atom_site_aniso_U_12
_atom_site_aniso_U_13
_atom_site_aniso_U_23
Zr 0.00990(4) 0.01098(4) 0.00911(4) 0.000 0.00476(3) 0.000
Cl 0.01714(8) 0.02022(9) 0.01815(8) 0.00735(6) 0.01064(7) 0.00518(6)
C1 0.0193(3) 0.0130(3) 0.0150(3) -0.0007(2) 0.0098(3) -0.0019(2)
C2 0.0166(3) 0.0210(4) 0.0153(3) -0.0029(3) 0.0063(3) -0.0051(3)
C3 0.0182(3) 0.0229(4) 0.0105(2) 0.0050(3) 0.0044(2) 0.0001(2)
C3A 0.0210(3) 0.0149(3) 0.0115(2) 0.0032(2) 0.0093(2) 0.0012(2)
C4 0.0350(5) 0.0151(3) 0.0189(3) 0.0030(3) 0.0192(4) 0.0025(3)
C5 0.0342(5) 0.0204(4) 0.0270(4) -0.0036(4) 0.0243(4) -0.0019(3)
C6 0.0233(4) 0.0247(4) 0.0262(4) -0.0007(3) 0.0182(3) -0.0026(4)
C7 0.0192(3) 0.0184(3) 0.0185(3) 0.0044(3) 0.0118(3) 0.0008(3)
C7A 0.0178(3) 0.0128(3) 0.0125(2) 0.0019(2) 0.0091(2) 0.0003(2)
C8 0.0338(5) 0.0120(3) 0.0253(4) 0.0018(3) 0.0209(4) 0.0003(3)

loop_
_atom_type_symbol
_atom_type_description
_atom_type_scat_dispersion_real
_atom_type_scat_dispersion_imag
_atom_type_scat_source
C C 0.0033 0.0016 'International Tables Vol C Tables 4.2.6.8 and 6.1.1.4'
H H 0.0000 0.0000 'International Tables Vol C Tables 4.2.6.8 and 6.1.1.4'
Cl Cl 0.1484 0.1585 'International Tables Vol C Tables 4.2.6.8 and 6.1.1.4'
Zr Zr -2.9673 0.5597 'International Tables Vol C Tables 4.2.6.8 and 6.1.1.4'

loop_
_geom_angle_atom_site_label_1
_geom_angle_atom_site_label_2
_geom_angle_atom_site_label_3
_geom_angle_site_symmetry_1
_geom_angle_site_symmetry_3
_geom_angle
Cl Zr Cl 2 . 96.92(2)
Cl Zr C2 2 . 134.40(3)
Cl Zr C2 . . 94.85(4)
Cl Zr C2 2 2 94.85(4)
Cl Zr C2 . 2 134.40(3)
C2 Zr C2 . 2 107.49(6)
Cl Zr C1 2 . 118.76(3)
Cl Zr C1 . . 128.24(3)
C2 Zr C1 . . 33.39(3)
C2 Zr C1 2 . 81.59(4)
Cl Zr C1 2 2 128.24(3)
Cl Zr C1 . 2 118.76(3)
C2 Zr C1 . 2 81.59(4)
C2 Zr C1 2 2 33.39(3)
C1 Zr C1 . 2 67.90(4)
Cl Zr C3 2 . 106.95(4)
Cl Zr C3 . . 80.55(4)
C2 Zr C3 . . 32.92(4)
C2 Zr C3 2 . 136.54(4)
C1 Zr C3 . . 54.99(3)
C1 Zr C3 2 . 114.47(3)
Cl Zr C3 2 2 80.55(4)
Cl Zr C3 . 2 106.95(4)
C2 Zr C3 . 2 136.54(4)
C2 Zr C3 2 2 32.92(4)
C1 Zr C3 . 2 114.47(3)
C1 Zr C3 2 2 54.99(3)
C3 Zr C3 . 2 168.97(5)
Cl Zr C7A 2 2 132.75(3)
Cl Zr C7A . 2 87.17(3)
C2 Zr C7A . 2 91.63(3)
C2 Zr C7A 2 2 53.86(3)
C1 Zr C7A . 2 93.16(3)
C1 Zr C7A 2 2 32.59(3)
C3 Zr C7A . 2 120.10(4)
C3 Zr C7A 2 2 53.65(3)
Cl Zr C7A 2 . 87.17(3)
Cl Zr C7A . . 132.75(3)
C2 Zr C7A . . 53.86(3)
C2 Zr C7A 2 . 91.63(3)
C1 Zr C7A . . 32.59(3)
C1 Zr C7A 2 . 93.16(3)
C3 Zr C7A . . 53.65(3)
C3 Zr C7A 2 . 120.10(4)
C7A Zr C7A 2 . 123.33(4)
Cl Zr C3A 2 . 80.97(3)
Cl Zr C3A . . 101.84(3)
C2 Zr C3A . . 53.50(3)
C2 Zr C3A 2 . 123.49(3)
C1 Zr C3A . . 54.09(3)
C1 Zr C3A 2 . 121.75(3)
C3 Zr C3A . . 31.93(3)
C3 Zr C3A 2 . 147.32(3)
C7A Zr C3A 2 . 144.26(3)
C7A Zr C3A . . 32.20(3)
Cl Zr C3A 2 2 101.84(3)
Cl Zr C3A . 2 80.97(3)
C2 Zr C3A . 2 123.49(3)
C2 Zr C3A 2 2 53.50(3)
C1 Zr C3A . 2 121.75(3)
C1 Zr C3A 2 2 54.09(3)
C3 Zr C3A . 2 147.32(3)
C3 Zr C3A 2 2 31.93(3)
C7A Zr C3A 2 2 32.20(3)
C7A Zr C3A . 2 144.26(3)
C3A Zr C3A . 2 175.83(4)
C2 C1 C7A . . 106.71(8)
C2 C1 C8 . . 126.68(9)
C7A C1 C8 . . 126.60(9)
C2 C1 Zr . . 72.32(6)
C7A C1 Zr . . 76.97(5)
C8 C1 Zr . . 117.24(6)
C3 C2 C1 . . 109.46(9)
C3 C2 Zr . . 76.20(6)
C1 C2 Zr . . 74.29(6)
C2 C3 C3A . . 107.82(8)
C2 C3 Zr . . 70.88(5)
C3A C3 Zr . . 77.41(6)
C3 C3A C4 . . 132.75(9)
C3 C3A C7A . . 107.37(8)
C4 C3A C7A . . 119.74(9)
C3 C3A Zr . . 70.66(6)
C4 C3A Zr . . 125.68(6)
C7A C3A Zr . . 72.16(5)
C5 C4 C3A . . 118.48(9)
C4 C5 C6 . . 121.83(10)
C7 C6 C5 . . 121.52(10)
C6 C7 C7A . . 118.48(9)
C1 C7A C7 . . 131.38(8)
C1 C7A C3A . . 108.62(8)
C7 C7A C3A . . 119.92(8)
C1 C7A Zr . . 70.44(5)
C7 C7A Zr . . 122.61(6)
C3A C7A Zr . . 75.64(5)
C1 C8 C8 . 2 109.67(7)

loop_
_geom_bond_atom_site_label_1
_geom_bond_atom_site_label_2
_geom_bond_site_symmetry_2
_geom_bond_distance
_geom_bond_publ_flag
Zr Cl 2 2.4230(5) ?
Zr Cl . 2.4230(5) ?
Zr C2 . 2.4655(12) ?
Zr C2 2 2.4655(12) ?
Zr C1 . 2.4910(9) ?
Zr C1 2 2.4910(9) ?
Zr C3 . 2.5341(12) ?
Zr C3 2 2.5341(12) ?
Zr C7A 2 2.5754(9) ?
Zr C7A . 2.5754(9) ?
Zr C3A . 2.6210(9) ?
Zr C3A 2 2.6210(9) ?
C1 C2 . 1.4241(15) ?
C1 C7A . 1.4240(13) ?
C1 C8 . 1.5008(14) ?
C2 C3 . 1.4180(16) ?
C3 C3A . 1.4204(15) ?
C3A C4 . 1.4250(14) ?
C3A C7A . 1.4415(12) ?
C4 C5 . 1.3664(18) ?
C5 C6 . 1.4253(18) ?
C6 C7 . 1.3664(15) ?
C7 C7A . 1.4269(13) ?
C8 C8 2 1.530(2) ?
